data_7715428
loop_
_publ_author_name
'Das, Sandip'
'Kumar, Pankaj'

_publ_section_title
;
 Exploring the carbonic anhydrase-mimetic
 [(PMDTA)<sub>2</sub>ZnII2(OH<sup>-</sup>)<sub>2</sub>]<sup>2+</sup> for
 nitric oxide monooxygenation.
;
_journal_issue 14
_journal_name_full 'Dalton transactions (Cambridge, England : 2003)'
_journal_page_first 6173
_journal_page_last 6177
_journal_paper_doi 10.1039/d4dt00407h
_journal_volume 53
_journal_year 2024
_chemical_formula_moiety 'C10 H27 N4 O3 Zn, Cl O4'
_chemical_formula_sum 'C10 H27 Cl N4 O7 Zn'
_chemical_formula_weight 416.17
_space_group_crystal_system monoclinic
_space_group_IT_number 14
_space_group_name_Hall '-P 2ybc'
_space_group_name_H-M_alt 'P 1 21/c 1'
_atom_sites_solution_hydrogens geom
_audit_creation_date 2024-03-07
_audit_creation_method
;
Olex2 1.5
(compiled 2022.04.07 svn.rca3783a0 for OlexSys, GUI svn.r6498)
;
_audit_update_record
;
2024-03-08 deposited with the CCDC.	2024-03-11 downloaded from the CCDC.
;
_cell_angle_alpha 90
_cell_angle_beta 100.4460(10)
_cell_angle_gamma 90
_cell_formula_units_Z 4
_cell_length_a 9.6272(4)
_cell_length_b 11.9853(4)
_cell_length_c 15.4192(6)
_cell_measurement_reflns_used 9646
_cell_measurement_temperature 100.00
_cell_measurement_theta_max 42.081
_cell_measurement_theta_min 2.321
_cell_volume 1749.66(12)
_computing_cell_refinement 'SAINT V8.40B (?, 2016)'
_computing_data_collection 'Apex 4 using Bruker Photon III Duo'
_computing_data_reduction 'SAINT V8.40B (?, 2016)'
_computing_molecular_graphics 'Olex2 1.5 (Dolomanov et al., 2009)'
_computing_publication_material 'Olex2 1.5 (Dolomanov et al., 2009)'
_computing_structure_refinement 'XL  (Sheldrick, 2008)'
_computing_structure_solution 'SHELXT 2018/2 (Sheldrick, 2018)'
_diffrn_ambient_temperature 100.00
_diffrn_measured_fraction_theta_full 0.986
_diffrn_measured_fraction_theta_max 0.991
_diffrn_measurement_device_type 'Bruker Photon III Duo'
_diffrn_radiation_type MoK\a
_diffrn_radiation_wavelength 0.71073
_diffrn_reflns_av_R_equivalents 0.0481
_diffrn_reflns_av_unetI/netI 0.0268
_diffrn_reflns_Laue_measured_fraction_full 0.986
_diffrn_reflns_Laue_measured_fraction_max 0.991
_diffrn_reflns_limit_h_max 13
_diffrn_reflns_limit_h_min -12
_diffrn_reflns_limit_k_max 17
_diffrn_reflns_limit_k_min -17
_diffrn_reflns_limit_l_max 22
_diffrn_reflns_limit_l_min -22
_diffrn_reflns_number 52058
_diffrn_reflns_point_group_measured_fraction_full 0.986
_diffrn_reflns_point_group_measured_fraction_max 0.991
_diffrn_reflns_theta_full 25.242
_diffrn_reflns_theta_max 30.543
_diffrn_reflns_theta_min 2.166
_diffrn_source_current 1.4
_diffrn_source_power 0.07
_diffrn_source_voltage 50.0
_exptl_absorpt_coefficient_mu 1.595
_exptl_absorpt_correction_T_max 0.7461
_exptl_absorpt_correction_T_min 0.5910
_exptl_absorpt_correction_type multi-scan
_exptl_absorpt_process_details
;
SADABS-2016/2 (Bruker,2016/2) was used for absorption correction.
wR2(int) was 0.0868 before and 0.0549 after correction.
The Ratio of minimum to maximum transmission is 0.7921.
The \l/2 correction factor is Not present.
;
_exptl_crystal_colour colorless
_exptl_crystal_density_diffrn 1.580
_exptl_crystal_description block
_exptl_crystal_F_000 872
_exptl_crystal_size_max 0.497
_exptl_crystal_size_mid 0.42
_exptl_crystal_size_min 0.348
_refine_diff_density_max 0.624
_refine_diff_density_min -0.390
_refine_diff_density_rms 0.069
_refine_ls_extinction_method none
_refine_ls_goodness_of_fit_ref 1.072
_refine_ls_hydrogen_treatment constr
_refine_ls_matrix_type full
_refine_ls_number_parameters 215
_refine_ls_number_reflns 5294
_refine_ls_number_restraints 0
_refine_ls_restrained_S_all 1.072
_refine_ls_R_factor_all 0.0227
_refine_ls_R_factor_gt 0.0215
_refine_ls_shift/su_max 0.001
_refine_ls_shift/su_mean 0.000
_refine_ls_structure_factor_coef Fsqd
_refine_ls_weighting_details 'w=1/[\s^2^(Fo^2^)+(0.0275P)^2^+0.6123P] where P=(Fo^2^+2Fc^2^)/3'
_refine_ls_weighting_scheme calc
_refine_ls_wR_factor_gt 0.0581
_refine_ls_wR_factor_ref 0.0587
_reflns_Friedel_coverage 0.000
_reflns_number_gt 5028
_reflns_number_total 5294
_reflns_threshold_expression 'I > 2\s(I)'
_cod_data_source_file d4dt00407h2.cif
_cod_data_source_block mo_zn_pmdta_no2_2_0m_a
_cod_depositor_comments 'Adding full bibliography for 7715427--7715429.cif.'
_cod_database_code 7715428
_shelx_shelxl_version_number 2019/1
_shelx_space_group_comment
;
The symmetry employed for this shelxl refinement is uniquely defined
by the following loop, which should always be used as a source of
symmetry information in preference to the above space-group names.
They are only intended as comments.
;
_olex2_refinement_description
;
1. Fixed Uiso
 At 1.2 times of:
  All C(H,H) groups
 At 1.5 times of:
  All C(H,H,H) groups, All O(H) groups
2.a Secondary CH2 refined with riding coordinates:
 C4(H4A,H4B), C1(H1A,H1B), C3(H3A,H3B), C2(H2A,H2B)
2.b Idealised Me refined as rotating group:
 C7(H7A,H7B,H7C), C5(H5A,H5B,H5C), C6(H6A,H6B,H6C), C8(H8A,H8B,H8C), C9(H9A,
 H9B,H9C), C00N(H00A,H00B,H00C)
2.c Idealised tetrahedral OH refined as rotating group:
 O3(H3)
;
_olex2_submission_special_instructions 'No special instructions were received'

loop_
_space_group_symop_operation_xyz
'x, y, z'
'-x, y+1/2, -z+1/2'
'-x, -y, -z'
'x, -y-1/2, z-1/2'

loop_
_atom_site_label
_atom_site_type_symbol
_atom_site_fract_x
_atom_site_fract_y
_atom_site_fract_z
_atom_site_U_iso_or_equiv
_atom_site_adp_type
_atom_site_occupancy
_atom_site_site_symmetry_order
_atom_site_calc_flag
_atom_site_refinement_flags_posn
_atom_site_refinement_flags_adp
_atom_site_refinement_flags_occupancy
_atom_site_disorder_assembly
_atom_site_disorder_group
Zn1 Zn 0.26463(2) 0.30748(2) 0.29620(2) 0.01100(4) Uani 1 1 d . . . . .
Cl1 Cl 0.71663(2) 0.23844(2) 0.55241(2) 0.01688(5) Uani 1 1 d . . . . .
N2 N 0.44446(8) 0.41064(7) 0.30337(5) 0.01430(14) Uani 1 1 d . . . . .
O1 O 0.15493(8) 0.17161(6) 0.23206(5) 0.01844(14) Uani 1 1 d . . . . .
O3 O 0.37247(9) 0.19290(6) 0.39426(6) 0.02179(16) Uani 1 1 d . . . . .
H3 H 0.431212 0.216841 0.437252 0.033 Uiso 1 1 calc R U . . .
O7 O 0.56360(9) 0.23877(10) 0.54247(6) 0.0333(2) Uani 1 1 d . . . . .
O2 O 0.34420(9) 0.20101(7) 0.18670(6) 0.02364(16) Uani 1 1 d . . . . .
N4 N 0.11126(9) 0.35522(7) 0.37437(5) 0.01366(14) Uani 1 1 d . . . . .
O5 O 0.76038(10) 0.34030(7) 0.51667(6) 0.02998(19) Uani 1 1 d . . . . .
O6 O 0.77531(10) 0.23292(10) 0.64465(6) 0.0359(2) Uani 1 1 d . . . . .
N3 N 0.15918(9) 0.43235(7) 0.20466(5) 0.01390(14) Uani 1 1 d . . . . .
O4 O 0.76125(13) 0.14561(8) 0.50623(8) 0.0392(2) Uani 1 1 d . . . . .
C7 C 0.12594(12) 0.39670(9) 0.11149(6) 0.01997(19) Uani 1 1 d . . . . .
H7A H 0.213403 0.376217 0.091361 0.030 Uiso 1 1 calc R U . . .
H7B H 0.079877 0.458081 0.075240 0.030 Uiso 1 1 calc R U . . .
H7C H 0.062472 0.332140 0.106052 0.030 Uiso 1 1 calc R U . . .
C4 C 0.04883(11) 0.46177(8) 0.33586(7) 0.01670(17) Uani 1 1 d . . . . .
H4A H 0.112391 0.524381 0.358254 0.020 Uiso 1 1 calc R U . . .
H4B H -0.042890 0.474458 0.354686 0.020 Uiso 1 1 calc R U . . .
N1 N 0.23775(9) 0.14076(8) 0.18088(6) 0.01872(16) Uani 1 1 d . . . . .
C5 C 0.57613(10) 0.34943(10) 0.29693(8) 0.02098(19) Uani 1 1 d . . . . .
H5A H 0.599316 0.298101 0.346931 0.031 Uiso 1 1 calc R U . . .
H5B H 0.653561 0.402760 0.297894 0.031 Uiso 1 1 calc R U . . .
H5C H 0.562492 0.307002 0.241703 0.031 Uiso 1 1 calc R U . . .
C1 C 0.40949(11) 0.48559(9) 0.22552(7) 0.01828(18) Uani 1 1 d . . . . .
H1A H 0.422230 0.444568 0.171782 0.022 Uiso 1 1 calc R U . . .
H1B H 0.475165 0.549865 0.232855 0.022 Uiso 1 1 calc R U . . .
C3 C 0.02663(10) 0.45955(8) 0.23580(7) 0.01695(17) Uani 1 1 d . . . . .
H3A H -0.046153 0.403254 0.213074 0.020 Uiso 1 1 calc R U . . .
H3B H -0.008047 0.533308 0.212329 0.020 Uiso 1 1 calc R U . . .
C6 C 0.46944(11) 0.47704(9) 0.38591(7) 0.01853(18) Uani 1 1 d . . . . .
H6A H 0.384432 0.520108 0.390224 0.028 Uiso 1 1 calc R U . . .
H6B H 0.548781 0.528114 0.385379 0.028 Uiso 1 1 calc R U . . .
H6C H 0.491624 0.426775 0.436663 0.028 Uiso 1 1 calc R U . . .
C8 C -0.00004(11) 0.26814(9) 0.36519(7) 0.01933(19) Uani 1 1 d . . . . .
H8A H -0.040544 0.257918 0.302659 0.029 Uiso 1 1 calc R U . . .
H8B H -0.074405 0.291319 0.397140 0.029 Uiso 1 1 calc R U . . .
H8C H 0.041350 0.197670 0.389714 0.029 Uiso 1 1 calc R U . . .
C9 C 0.16454(12) 0.37164(9) 0.46981(6) 0.01986(19) Uani 1 1 d . . . . .
H9A H 0.210045 0.302925 0.495119 0.030 Uiso 1 1 calc R U . . .
H9B H 0.085531 0.390102 0.499330 0.030 Uiso 1 1 calc R U . . .
H9C H 0.233315 0.432744 0.478120 0.030 Uiso 1 1 calc R U . . .
C2 C 0.25861(11) 0.52789(8) 0.21424(7) 0.01786(18) Uani 1 1 d . . . . .
H2A H 0.246900 0.573055 0.266195 0.021 Uiso 1 1 calc R U . . .
H2B H 0.237651 0.576059 0.161325 0.021 Uiso 1 1 calc R U . . .
C00N C 0.33571(12) 0.08013(9) 0.41096(7) 0.02138(19) Uani 1 1 d . . . . .
H00A H 0.291434 0.044802 0.355488 0.032 Uiso 1 1 calc R U . . .
H00B H 0.269404 0.079682 0.452261 0.032 Uiso 1 1 calc R U . . .
H00C H 0.421129 0.038749 0.436564 0.032 Uiso 1 1 calc R U . . .

loop_
_atom_site_aniso_label
_atom_site_aniso_U_11
_atom_site_aniso_U_22
_atom_site_aniso_U_33
_atom_site_aniso_U_23
_atom_site_aniso_U_13
_atom_site_aniso_U_12
Zn1 0.01170(6) 0.00983(6) 0.01126(6) -0.00010(3) 0.00149(4) -0.00051(3)
Cl1 0.01783(10) 0.01721(11) 0.01513(10) -0.00065(7) 0.00174(8) 0.00164(8)
N2 0.0139(3) 0.0152(4) 0.0139(3) -0.0007(3) 0.0027(3) -0.0016(3)
O1 0.0214(3) 0.0158(3) 0.0190(3) -0.0026(3) 0.0062(3) -0.0021(3)
O3 0.0225(4) 0.0169(4) 0.0223(4) 0.0057(3) -0.0056(3) -0.0018(3)
O7 0.0168(4) 0.0557(6) 0.0261(4) -0.0034(4) 0.0001(3) -0.0044(4)
O2 0.0189(3) 0.0216(4) 0.0314(4) -0.0044(3) 0.0072(3) -0.0009(3)
N4 0.0161(3) 0.0133(3) 0.0119(3) -0.0002(3) 0.0031(3) -0.0008(3)
O5 0.0378(5) 0.0191(4) 0.0341(5) 0.0013(3) 0.0094(4) -0.0036(3)
O6 0.0280(4) 0.0602(7) 0.0170(4) 0.0067(4) -0.0022(3) 0.0080(4)
N3 0.0163(3) 0.0134(3) 0.0116(3) 0.0002(3) 0.0014(3) 0.0001(3)
O4 0.0574(6) 0.0193(4) 0.0469(6) -0.0091(4) 0.0261(5) 0.0025(4)
C7 0.0257(5) 0.0220(5) 0.0110(4) -0.0003(3) 0.0002(3) 0.0013(4)
C4 0.0193(4) 0.0150(4) 0.0163(4) -0.0010(3) 0.0046(3) 0.0038(3)
N1 0.0210(4) 0.0163(4) 0.0185(4) -0.0026(3) 0.0029(3) 0.0009(3)
C5 0.0137(4) 0.0247(5) 0.0253(5) -0.0017(4) 0.0053(4) 0.0001(4)
C1 0.0196(4) 0.0193(4) 0.0165(4) 0.0031(3) 0.0045(3) -0.0043(3)
C3 0.0164(4) 0.0176(4) 0.0161(4) 0.0009(3) 0.0011(3) 0.0045(3)
C6 0.0203(4) 0.0184(4) 0.0164(4) -0.0035(3) 0.0020(3) -0.0050(3)
C8 0.0185(4) 0.0189(4) 0.0222(5) -0.0016(4) 0.0080(4) -0.0046(3)
C9 0.0259(5) 0.0222(5) 0.0116(4) -0.0004(3) 0.0038(3) -0.0008(4)
C2 0.0230(4) 0.0129(4) 0.0172(4) 0.0030(3) 0.0023(3) -0.0020(3)
C00N 0.0270(5) 0.0160(4) 0.0213(5) 0.0045(4) 0.0048(4) 0.0018(4)

loop_
_atom_type_symbol
_atom_type_description
_atom_type_scat_dispersion_real
_atom_type_scat_dispersion_imag
_atom_type_scat_source
C C 0.0033 0.0016 'International Tables Vol C Tables 4.2.6.8 and 6.1.1.4'
H H 0.0000 0.0000 'International Tables Vol C Tables 4.2.6.8 and 6.1.1.4'
Cl Cl 0.1484 0.1585 'International Tables Vol C Tables 4.2.6.8 and 6.1.1.4'
N N 0.0061 0.0033 'International Tables Vol C Tables 4.2.6.8 and 6.1.1.4'
O O 0.0106 0.0060 'International Tables Vol C Tables 4.2.6.8 and 6.1.1.4'
Zn Zn 0.2839 1.4301 'International Tables Vol C Tables 4.2.6.8 and 6.1.1.4'

loop_
_geom_angle_atom_site_label_1
_geom_angle_atom_site_label_2
_geom_angle_atom_site_label_3
_geom_angle
_geom_angle_site_symmetry_1
_geom_angle_site_symmetry_3
_geom_angle_publ_flag
N2 Zn1 O3 92.87(3) . . ?
N2 Zn1 O2 89.12(3) . . ?
N2 Zn1 N4 117.07(3) . . ?
N2 Zn1 N3 85.01(3) . . ?
O1 Zn1 N2 145.02(3) . . ?
O1 Zn1 O3 88.48(3) . . ?
O1 Zn1 O2 55.95(3) . . ?
O1 Zn1 N4 97.66(3) . . ?
O1 Zn1 N3 95.31(3) . . ?
O3 Zn1 O2 88.85(3) . . ?
O3 Zn1 N3 175.84(3) . . ?
N4 Zn1 O3 93.93(3) . . ?
N4 Zn1 O2 153.43(3) . . ?
N4 Zn1 N3 83.88(3) . . ?
N3 Zn1 O2 94.69(3) . . ?
O5 Cl1 O7 108.66(6) . . ?
O6 Cl1 O7 108.33(6) . . ?
O6 Cl1 O5 109.29(7) . . ?
O4 Cl1 O7 109.90(7) . . ?
O4 Cl1 O5 109.61(6) . . ?
O4 Cl1 O6 111.02(7) . . ?
C5 N2 Zn1 114.13(6) . . ?
C5 N2 C1 108.40(8) . . ?
C1 N2 Zn1 104.33(6) . . ?
C6 N2 Zn1 111.25(6) . . ?
C6 N2 C5 108.37(8) . . ?
C6 N2 C1 110.25(8) . . ?
N1 O1 Zn1 101.53(6) . . ?
Zn1 O3 H3 120.3 . . ?
C00N O3 Zn1 128.44(7) . . ?
C00N O3 H3 109.5 . . ?
N1 O2 Zn1 89.74(6) . . ?
C4 N4 Zn1 105.90(6) . . ?
C8 N4 Zn1 108.50(6) . . ?
C8 N4 C4 109.46(8) . . ?
C9 N4 Zn1 116.34(6) . . ?
C9 N4 C4 108.93(8) . . ?
C9 N4 C8 107.59(8) . . ?
C7 N3 Zn1 115.14(6) . . ?
C7 N3 C3 109.39(8) . . ?
C7 N3 C2 110.03(8) . . ?
C3 N3 Zn1 105.62(6) . . ?
C3 N3 C2 112.14(8) . . ?
C2 N3 Zn1 104.45(6) . . ?
N3 C7 H7A 109.5 . . ?
N3 C7 H7B 109.5 . . ?
N3 C7 H7C 109.5 . . ?
H7A C7 H7B 109.5 . . ?
H7A C7 H7C 109.5 . . ?
H7B C7 H7C 109.5 . . ?
N4 C4 H4A 109.4 . . ?
N4 C4 H4B 109.4 . . ?
N4 C4 C3 111.25(8) . . ?
H4A C4 H4B 108.0 . . ?
C3 C4 H4A 109.4 . . ?
C3 C4 H4B 109.4 . . ?
O2 N1 O1 112.76(9) . . ?
N2 C5 H5A 109.5 . . ?
N2 C5 H5B 109.5 . . ?
N2 C5 H5C 109.5 . . ?
H5A C5 H5B 109.5 . . ?
H5A C5 H5C 109.5 . . ?
H5B C5 H5C 109.5 . . ?
N2 C1 H1A 109.3 . . ?
N2 C1 H1B 109.3 . . ?
N2 C1 C2 111.45(8) . . ?
H1A C1 H1B 108.0 . . ?
C2 C1 H1A 109.3 . . ?
C2 C1 H1B 109.3 . . ?
N3 C3 C4 111.28(8) . . ?
N3 C3 H3A 109.4 . . ?
N3 C3 H3B 109.4 . . ?
C4 C3 H3A 109.4 . . ?
C4 C3 H3B 109.4 . . ?
H3A C3 H3B 108.0 . . ?
N2 C6 H6A 109.5 . . ?
N2 C6 H6B 109.5 . . ?
N2 C6 H6C 109.5 . . ?
H6A C6 H6B 109.5 . . ?
H6A C6 H6C 109.5 . . ?
H6B C6 H6C 109.5 . . ?
N4 C8 H8A 109.5 . . ?
N4 C8 H8B 109.5 . . ?
N4 C8 H8C 109.5 . . ?
H8A C8 H8B 109.5 . . ?
H8A C8 H8C 109.5 . . ?
H8B C8 H8C 109.5 . . ?
N4 C9 H9A 109.5 . . ?
N4 C9 H9B 109.5 . . ?
N4 C9 H9C 109.5 . . ?
H9A C9 H9B 109.5 . . ?
H9A C9 H9C 109.5 . . ?
H9B C9 H9C 109.5 . . ?
N3 C2 C1 109.90(8) . . ?
N3 C2 H2A 109.7 . . ?
N3 C2 H2B 109.7 . . ?
C1 C2 H2A 109.7 . . ?
C1 C2 H2B 109.7 . . ?
H2A C2 H2B 108.2 . . ?
O3 C00N H00A 109.5 . . ?
O3 C00N H00B 109.5 . . ?
O3 C00N H00C 109.5 . . ?
H00A C00N H00B 109.5 . . ?
H00A C00N H00C 109.5 . . ?
H00B C00N H00C 109.5 . . ?

loop_
_geom_bond_atom_site_label_1
_geom_bond_atom_site_label_2
_geom_bond_distance
_geom_bond_site_symmetry_2
_geom_bond_publ_flag
Zn1 N2 2.1140(8) . ?
Zn1 O1 2.0896(8) . ?
Zn1 O3 2.1634(8) . ?
Zn1 O2 2.3526(9) . ?
Zn1 N4 2.1461(8) . ?
Zn1 N3 2.1779(8) . ?
Cl1 O7 1.4533(9) . ?
Cl1 O5 1.4339(9) . ?
Cl1 O6 1.4335(9) . ?
Cl1 O4 1.4284(9) . ?
N2 C5 1.4834(13) . ?
N2 C1 1.4881(13) . ?
N2 C6 1.4832(13) . ?
O1 N1 1.2741(12) . ?
O3 H3 0.8400 . ?
O3 C00N 1.4323(13) . ?
O2 N1 1.2435(12) . ?
N4 C4 1.4884(13) . ?
N4 C8 1.4840(13) . ?
N4 C9 1.4812(12) . ?
N3 C7 1.4772(12) . ?
N3 C3 1.4790(13) . ?
N3 C2 1.4826(13) . ?
C7 H7A 0.9800 . ?
C7 H7B 0.9800 . ?
C7 H7C 0.9800 . ?
C4 H4A 0.9900 . ?
C4 H4B 0.9900 . ?
C4 C3 1.5188(14) . ?
C5 H5A 0.9800 . ?
C5 H5B 0.9800 . ?
C5 H5C 0.9800 . ?
C1 H1A 0.9900 . ?
C1 H1B 0.9900 . ?
C1 C2 1.5185(15) . ?
C3 H3A 0.9900 . ?
C3 H3B 0.9900 . ?
C6 H6A 0.9800 . ?
C6 H6B 0.9800 . ?
C6 H6C 0.9800 . ?
C8 H8A 0.9800 . ?
C8 H8B 0.9800 . ?
C8 H8C 0.9800 . ?
C9 H9A 0.9800 . ?
C9 H9B 0.9800 . ?
C9 H9C 0.9800 . ?
C2 H2A 0.9900 . ?
C2 H2B 0.9900 . ?
C00N H00A 0.9800 . ?
C00N H00B 0.9800 . ?
C00N H00C 0.9800 . ?

loop_
_geom_torsion_atom_site_label_1
_geom_torsion_atom_site_label_2
_geom_torsion_atom_site_label_3
_geom_torsion_atom_site_label_4
_geom_torsion
_geom_torsion_site_symmetry_1
_geom_torsion_site_symmetry_2
_geom_torsion_site_symmetry_3
_geom_torsion_site_symmetry_4
_geom_torsion_publ_flag
Zn1 N2 C1 C2 43.09(9) . . . . ?
Zn1 O1 N1 O2 -1.46(10) . . . . ?
Zn1 O2 N1 O1 1.27(8) . . . . ?
Zn1 N4 C4 C3 39.67(9) . . . . ?
Zn1 N3 C3 C4 38.00(9) . . . . ?
Zn1 N3 C2 C1 38.52(9) . . . . ?
N2 C1 C2 N3 -58.08(11) . . . . ?
N4 C4 C3 N3 -54.78(11) . . . . ?
C7 N3 C3 C4 162.48(8) . . . . ?
C7 N3 C2 C1 -85.60(10) . . . . ?
C5 N2 C1 C2 165.08(8) . . . . ?
C3 N3 C2 C1 152.41(8) . . . . ?
C6 N2 C1 C2 -76.45(10) . . . . ?
C8 N4 C4 C3 -77.11(10) . . . . ?
C9 N4 C4 C3 165.51(8) . . . . ?
C2 N3 C3 C4 -75.17(10) . . . . ?
